data_7201406
loop_
_publ_author_name
'Gajda, Roman'
'Katrusiak, Andrzej'
'Crassous, Jeanne'

_publ_section_title
;
 Pressure-controlled aggregation in carboxylic acids. A case study on
 the polymorphism of bromochlorofluoroacetic acid
;
_journal_issue 12
_journal_name_full CrystEngComm
_journal_page_first 2668
_journal_paper_doi 10.1039/b910409g
_journal_volume 11
_journal_year 2009
_chemical_formula_moiety 'C2 H Br Cl F O2'
_chemical_formula_sum 'C2 H Br Cl F O2'
_chemical_formula_weight 191.39
_chemical_name_common 'bromochlorofluorocarboxylic acid'
_chemical_name_systematic
;
bromochlorofluorocarboxylic acid
;
_space_group_IT_number 60
_symmetry_cell_setting orthorhombic
_symmetry_space_group_name_Hall '-P 2n 2ab'
_symmetry_space_group_name_H-M 'P b c n'
_atom_sites_solution_hydrogens geom
_atom_sites_solution_primary direct
_atom_sites_solution_secondary difmap
_audit_creation_method SHELXL-97
_cell_angle_alpha 90.00
_cell_angle_beta 90.00
_cell_angle_gamma 90.00
_cell_formula_units_Z 16
_cell_length_a 15.274(4)
_cell_length_b 5.8537(3)
_cell_length_c 20.7562(12)
_cell_measurement_reflns_used 5354
_cell_measurement_temperature 293(2)
_cell_measurement_theta_max 24.98
_cell_measurement_theta_min 3.73
_cell_volume 1855.8(5)
_computing_cell_refinement 'CrysAlis (Oxford Diffraction, 2004)'
_computing_data_collection 'CrysAlis (Oxford Diffraction, 2004)'
_computing_data_reduction 'CrysAlis (Oxford Diffraction, 2004)'
_computing_molecular_graphics 'X-seed 2.0'
_computing_publication_material 'X-seed 2.0'
_computing_structure_refinement 'SHELXL-97 (Sheldrick, 1997)'
_computing_structure_solution 'SHELXS-97 (Sheldrick, 1990)'
_diffrn_ambient_pressure 1930000
_diffrn_ambient_temperature 293(2)
_diffrn_measured_fraction_theta_full 0.269
_diffrn_measured_fraction_theta_max 0.269
_diffrn_measurement_device_type 'Kuma KM4CCD \k geometry'
_diffrn_measurement_method '\w scans'
_diffrn_radiation_monochromator graphite
_diffrn_radiation_source 'fine-focus sealed tube'
_diffrn_radiation_type MoK\a
_diffrn_radiation_wavelength 0.71073
_diffrn_reflns_av_R_equivalents 0.1088
_diffrn_reflns_av_sigmaI/netI 0.0348
_diffrn_reflns_limit_h_max 3
_diffrn_reflns_limit_h_min -3
_diffrn_reflns_limit_k_max 6
_diffrn_reflns_limit_k_min -6
_diffrn_reflns_limit_l_max 24
_diffrn_reflns_limit_l_min -24
_diffrn_reflns_number 7353
_diffrn_reflns_theta_full 24.98
_diffrn_reflns_theta_max 24.98
_diffrn_reflns_theta_min 3.73
_exptl_absorpt_coefficient_mu 9.327
_exptl_absorpt_correction_T_max 0.486
_exptl_absorpt_correction_T_min 0.33
_exptl_absorpt_correction_type analytical
_exptl_absorpt_process_details
;
Katrusiak, A. (2003). REDSHADE - Program for correcting
reflections intensities for DAC absorption, gasket shadowing
and sample crystal absorption. Adam Mickiewicz University, Pozna\'n.

Katrusiak, A. (2004). Z. Kristallogr. 219, 461-467
;
_exptl_crystal_colour colourless
_exptl_crystal_density_diffrn 2.740
_exptl_crystal_density_method 'not measured'
_exptl_crystal_description disc
_exptl_crystal_F_000 1440
_exptl_crystal_size_max 0.430
_exptl_crystal_size_mid 0.430
_exptl_crystal_size_min 0.085
_refine_diff_density_max 0.685
_refine_diff_density_min -0.679
_refine_diff_density_rms 0.179
_refine_ls_extinction_method none
_refine_ls_goodness_of_fit_ref 1.241
_refine_ls_hydrogen_treatment constr
_refine_ls_matrix_type full
_refine_ls_number_parameters 82
_refine_ls_number_reflns 439
_refine_ls_number_restraints 0
_refine_ls_restrained_S_all 1.241
_refine_ls_R_factor_all 0.1144
_refine_ls_R_factor_gt 0.1076
_refine_ls_shift/su_max 0.001
_refine_ls_shift/su_mean 0.000
_refine_ls_structure_factor_coef Fsqd
_refine_ls_weighting_details 'calc w=1/[\s^2^(Fo^2^)+(0.1475P)^2^+59.0716P] where P=(Fo^2^+2Fc^2^)/3'
_refine_ls_weighting_scheme calc
_refine_ls_wR_factor_gt 0.2752
_refine_ls_wR_factor_ref 0.2815
_reflns_number_gt 407
_reflns_number_total 439
_reflns_threshold_expression >2sigma(I)
_cod_data_source_file b910409g.txt
_cod_data_source_block bromochlorofluorocarboxylic_acid_5
_cod_depositor_comments
;
The following automatic conversions were performed:
'_symmetry_cell_setting' value 'Orthorhombic' changed to 'orthorhombic'
according to '/home/saulius/struct/CIF-dictionaries/cif_core.dic'
dictionary named 'cif_core.dic' version 2.4.1 from 2010-06-29.

Automatic conversion script
Id: cif_fix_enum 1527 2010-12-29 10:47:43Z saulius 
;
_cod_original_cell_volume 1855.9(5)
_cod_original_sg_symbol_H-M 'P bcn'
_cod_database_code 7201406

loop_
_symmetry_equiv_pos_as_xyz
'x, y, z'
'-x+1/2, -y+1/2, z+1/2'
'-x, y, -z+1/2'
'x+1/2, -y+1/2, -z'
'-x, -y, -z'
'x-1/2, y-1/2, -z-1/2'
'x, -y, z-1/2'
'-x-1/2, y-1/2, z'

loop_
_atom_site_label
_atom_site_type_symbol
_atom_site_fract_x
_atom_site_fract_y
_atom_site_fract_z
_atom_site_U_iso_or_equiv
_atom_site_adp_type
_atom_site_occupancy
_atom_site_symmetry_multiplicity
_atom_site_calc_flag
_atom_site_refinement_flags
_atom_site_disorder_assembly
_atom_site_disorder_group
C1 C 1.161(8) -1.035(5) 0.7428(14) 0.037(8) Uiso 1 1 d . . .
C2 C 1.084(6) -0.975(4) 0.6801(11) 0.026(7) Uiso 1 1 d . . .
O1 O 1.208(5) -0.918(4) 0.7599(11) 0.057(7) Uiso 1 1 d . . .
H1 H 1.2176 -0.9426 0.7982 0.086 Uiso 1 1 calc R . .
O2 O 1.110(5) -1.203(4) 0.7692(9) 0.11(6) Uani 1 1 d . . .
Br1 Br 1.1834(13) -1.0140(9) 0.6151(2) 0.058(16) Uani 0.34 1 d P . .
Br2 Br 1.0742(12) -0.6677(9) 0.6839(2) 0.070(15) Uani 0.66 1 d P . .
Cl1 Cl 1.1834(13) -1.0140(9) 0.6151(2) 0.058(16) Uani 0.66 1 d P . .
Cl2 Cl 1.0742(12) -0.6677(9) 0.6839(2) 0.070(15) Uani 0.34 1 d P . .
F1 F 1.045(7) -1.103(6) 0.6618(15) 0.125(12) Uiso 1 1 d . . .
C3 C 1.327(7) -1.036(4) 0.8992(11) 0.022(6) Uiso 1 1 d . . .
C4 C 1.353(7) -1.149(4) 0.9633(12) 0.027(7) Uiso 1 1 d . . .
O3 O 1.405(4) -0.900(3) 0.8848(8) 0.034(5) Uiso 1 1 d . . .
H3 H 1.3968 -0.8291 0.8513 0.051 Uiso 1 1 calc R . .
O4 O 1.271(4) -1.080(3) 0.8668(8) 0.031(5) Uiso 1 1 d . . .
Br3 Br 1.4203(9) -1.4099(6) 0.94708(16) 0.0376(14) Uiso 0.68 1 d P . .
Br4 Br 1.3926(12) -0.9829(7) 1.0272(2) 0.0323(15) Uiso 0.32 1 d P . .
Cl3 Cl 1.4203(9) -1.4099(6) 0.94708(16) 0.0376(14) Uiso 0.32 1 d P . .
Cl4 Cl 1.3926(12) -0.9829(7) 1.0272(2) 0.0323(15) Uiso 0.68 1 d P . .
F2 F 1.259(5) -1.232(3) 0.9826(8) 0.048(5) Uiso 1 1 d . . .

loop_
_atom_site_aniso_label
_atom_site_aniso_U_11
_atom_site_aniso_U_22
_atom_site_aniso_U_33
_atom_site_aniso_U_23
_atom_site_aniso_U_13
_atom_site_aniso_U_12
O2 0.2(2) 0.063(13) 0.037(11) 0.033(10) -0.03(2) -0.09(3)
Br1 0.09(5) 0.053(3) 0.029(2) -0.0024(19) 0.014(6) 0.001(8)
Br2 0.08(5) 0.082(3) 0.045(2) 0.011(2) 0.006(6) 0.034(7)
Cl1 0.09(5) 0.053(3) 0.029(2) -0.0024(19) 0.014(6) 0.001(8)
Cl2 0.08(5) 0.082(3) 0.045(2) 0.011(2) 0.006(6) 0.034(7)

loop_
_atom_type_symbol
_atom_type_description
_atom_type_scat_dispersion_real
_atom_type_scat_dispersion_imag
_atom_type_scat_source
C C 0.0033 0.0016 'International Tables Vol C Tables 4.2.6.8 and 6.1.1.4'
H H 0.0000 0.0000 'International Tables Vol C Tables 4.2.6.8 and 6.1.1.4'
O O 0.0106 0.0060 'International Tables Vol C Tables 4.2.6.8 and 6.1.1.4'
F F 0.0171 0.0103 'International Tables Vol C Tables 4.2.6.8 and 6.1.1.4'
Cl Cl 0.1484 0.1585 'International Tables Vol C Tables 4.2.6.8 and 6.1.1.4'
Br Br -0.2901 2.4595 'International Tables Vol C Tables 4.2.6.8 and 6.1.1.4'

loop_
_geom_angle_atom_site_label_1
_geom_angle_atom_site_label_2
_geom_angle_atom_site_label_3
_geom_angle
_geom_angle_site_symmetry_1
_geom_angle_site_symmetry_3
_geom_angle_publ_flag
O1 C1 O2 136(3) . . ?
O1 C1 C2 124(3) . . ?
O2 C1 C2 94(7) . . ?
F1 C2 Cl2 134(8) . . ?
F1 C2 Br2 134(8) . . ?
Cl2 C2 Br2 0.0(3) . . ?
F1 C2 C1 120(4) . . ?
Cl2 C2 C1 103(3) . . ?
Br2 C2 C1 103(3) . . ?
F1 C2 Cl1 96(5) . . ?
Cl2 C2 Cl1 102(3) . . ?
Br2 C2 Cl1 102(3) . . ?
C1 C2 Cl1 88(5) . . ?
F1 C2 Br1 96(5) . . ?
Cl2 C2 Br1 102(3) . . ?
Br2 C2 Br1 102(3) . . ?
C1 C2 Br1 88(5) . . ?
Cl1 C2 Br1 0.00(17) . . ?
O4 C3 O3 128(3) . . ?
O4 C3 C4 129(6) . . ?
O3 C3 C4 101(7) . . ?
F2 C4 C3 97(7) . . ?
F2 C4 Cl4 107(3) . . ?
C3 C4 Cl4 120(2) . . ?
F2 C4 Br4 107(3) . . ?
C3 C4 Br4 120(2) . . ?
Cl4 C4 Br4 0.00(18) . . ?
F2 C4 Br3 107(2) . . ?
C3 C4 Br3 110(3) . . ?
Cl4 C4 Br3 114(5) . . ?
Br4 C4 Br3 114(5) . . ?
F2 C4 Cl3 107(2) . . ?
C3 C4 Cl3 110(3) . . ?
Cl4 C4 Cl3 114(5) . . ?
Br4 C4 Cl3 114(5) . . ?
Br3 C4 Cl3 0.0(2) . . ?

loop_
_geom_bond_atom_site_label_1
_geom_bond_atom_site_label_2
_geom_bond_distance
_geom_bond_site_symmetry_2
_geom_bond_publ_flag
C1 O1 1.06(10) . ?
C1 O2 1.36(8) . ?
C1 C2 1.79(11) . ?
C2 F1 1.03(8) . ?
C2 Cl2 1.81(3) . ?
C2 Br2 1.81(3) . ?
C2 Cl1 2.04(7) . ?
C2 Br1 2.04(7) . ?
C3 O4 1.11(9) . ?
C3 O3 1.46(10) . ?
C3 C4 1.54(5) . ?
C4 F2 1.56(12) . ?
C4 Cl4 1.75(4) . ?
C4 Br4 1.75(4) . ?
C4 Br3 1.87(6) . ?
C4 Cl3 1.87(6) . ?

loop_
_geom_torsion_atom_site_label_1
_geom_torsion_atom_site_label_2
_geom_torsion_atom_site_label_3
_geom_torsion_atom_site_label_4
_geom_torsion
_geom_torsion_site_symmetry_1
_geom_torsion_site_symmetry_2
_geom_torsion_site_symmetry_3
_geom_torsion_site_symmetry_4
_geom_torsion_publ_flag
O1 C1 C2 F1 172(10) . . . . ?
O2 C1 C2 F1 -31(9) . . . . ?
O1 C1 C2 Cl2 -26(10) . . . . ?
O2 C1 C2 Cl2 131(4) . . . . ?
O1 C1 C2 Br2 -26(10) . . . . ?
O2 C1 C2 Br2 131(4) . . . . ?
O1 C1 C2 Cl1 76(8) . . . . ?
O2 C1 C2 Cl1 -128(3) . . . . ?
O1 C1 C2 Br1 76(8) . . . . ?
O2 C1 C2 Br1 -128(3) . . . . ?
O4 C3 C4 F2 -28(7) . . . . ?
O3 C3 C4 F2 166(3) . . . . ?
O4 C3 C4 Cl4 -142(6) . . . . ?
O3 C3 C4 Cl4 51(8) . . . . ?
O4 C3 C4 Br4 -142(6) . . . . ?
O3 C3 C4 Br4 51(8) . . . . ?
O4 C3 C4 Br3 83(10) . . . . ?
O3 C3 C4 Br3 -83(4) . . . . ?
O4 C3 C4 Cl3 83(10) . . . . ?
O3 C3 C4 Cl3 -83(4) . . . . ?
